data_8106292
loop_
_publ_author_name
'Li, Peng-Peng'
'Ma, Jin-Xia'
'Li, Qing-Lin'
'Zhao, Ji-Xing'
'Zhao, Li'

_publ_section_title
;
 Crystal structure of
 (E)-1-(4-(((E)-2-hydroxy-3-methoxybenzylidene)amino)phenyl)ethan-1-one
 oxime, C16H16N2O3
;
_journal_issue 5
_journal_name_full 'Zeitschrift f\"ur Kristallographie - New Crystal Structures'
_journal_page_first 777
_journal_page_last 778
_journal_paper_doi 10.1515/ncrs-2017-0385
_journal_volume 233
_journal_year 2018
_chemical_formula_sum 'C16 H16 N2 O3'
_chemical_formula_weight 284.31
_space_group_crystal_system monoclinic
_space_group_IT_number 14
_space_group_name_Hall '-P 2ybc'
_space_group_name_H-M_alt 'P 1 21/c 1'
_atom_sites_solution_hydrogens geom
_cell_angle_alpha 90
_cell_angle_beta 107.449(19)
_cell_angle_gamma 90
_cell_formula_units_Z 4
_cell_length_a 12.929(13)
_cell_length_b 11.966(12)
_cell_length_c 9.742(9)
_cell_measurement_reflns_used 1504
_cell_measurement_temperature 296(2)
_cell_measurement_theta_max 28.01
_cell_measurement_theta_min 2.87
_cell_volume 1438(2)
_computing_cell_refinement 'Bruker SAINT'
_computing_data_collection 'Bruker APEX2'
_computing_data_reduction 'Bruker SAINT'
_computing_molecular_graphics 'Bruker SHELXTL'
_computing_publication_material 'Bruker SHELXTL'
_computing_structure_refinement 'SHELXL-2014 (Sheldrick 2014)'
_computing_structure_solution 'SHELXS-97 (Sheldrick 2008)'
_diffrn_ambient_temperature 296(2)
_diffrn_measured_fraction_theta_full 0.988
_diffrn_measured_fraction_theta_max 0.988
_diffrn_measurement_device_type 'Bruker APEX-II CCD'
_diffrn_measurement_method '\f and \w scans'
_diffrn_radiation_type MoK\a
_diffrn_radiation_wavelength 0.71073
_diffrn_reflns_av_R_equivalents 0.0293
_diffrn_reflns_av_unetI/netI 0.0466
_diffrn_reflns_Laue_measured_fraction_full 0.988
_diffrn_reflns_Laue_measured_fraction_max 0.988
_diffrn_reflns_limit_h_max 15
_diffrn_reflns_limit_h_min -15
_diffrn_reflns_limit_k_max 14
_diffrn_reflns_limit_k_min -7
_diffrn_reflns_limit_l_max 11
_diffrn_reflns_limit_l_min -11
_diffrn_reflns_number 5368
_diffrn_reflns_point_group_measured_fraction_full 0.988
_diffrn_reflns_point_group_measured_fraction_max 0.988
_diffrn_reflns_theta_full 25.008
_diffrn_reflns_theta_max 25.008
_diffrn_reflns_theta_min 1.651
_exptl_absorpt_coefficient_mu 0.092
_exptl_crystal_colour
;
;
_exptl_crystal_density_diffrn 1.313
_exptl_crystal_description
;
;
_exptl_crystal_F_000 600
_exptl_crystal_size_max 0.270
_exptl_crystal_size_mid 0.250
_exptl_crystal_size_min 0.220
_refine_diff_density_max 0.197
_refine_diff_density_min -0.170
_refine_diff_density_rms 0.046
_refine_ls_extinction_coef .
_refine_ls_extinction_method none
_refine_ls_goodness_of_fit_ref 1.061
_refine_ls_hydrogen_treatment constr
_refine_ls_matrix_type full
_refine_ls_number_parameters 194
_refine_ls_number_reflns 2506
_refine_ls_number_restraints 0
_refine_ls_restrained_S_all 1.061
_refine_ls_R_factor_all 0.0710
_refine_ls_R_factor_gt 0.0515
_refine_ls_shift/su_max 0.001
_refine_ls_shift/su_mean 0.000
_refine_ls_structure_factor_coef Fsqd
_refine_ls_weighting_details 'w=1/[\s^2^(Fo^2^)+(0.1005P)^2^+0.0534P] where P=(Fo^2^+2Fc^2^)/3'
_refine_ls_weighting_scheme calc
_refine_ls_wR_factor_gt 0.1587
_refine_ls_wR_factor_ref 0.1767
_reflns_Friedel_coverage 0.000
_reflns_Friedel_fraction_full .
_reflns_Friedel_fraction_max .
_reflns_number_gt 1776
_reflns_number_total 2506
_reflns_threshold_expression 'I > 2\s(I)'
_cod_data_source_file suppl_ncrs-2017-0385_suppl.cif
_cod_data_source_block 22_a
_cod_original_sg_symbol_H-M 'P 21/c'
_cod_database_code 8106292
_shelx_space_group_comment
;
The symmetry employed for this shelxl refinement is uniquely defined
by the following loop, which should always be used as a source of
symmetry information in preference to the above space-group names.
They are only intended as comments.
;
_shelx_estimated_absorpt_t_min 0.976
_shelx_estimated_absorpt_t_max 0.980

loop_
_space_group_symop_operation_xyz
'x, y, z'
'-x, y+1/2, -z+1/2'
'-x, -y, -z'
'x, -y-1/2, z-1/2'

loop_
_atom_site_label
_atom_site_type_symbol
_atom_site_fract_x
_atom_site_fract_y
_atom_site_fract_z
_atom_site_U_iso_or_equiv
_atom_site_adp_type
_atom_site_occupancy
_atom_site_site_symmetry_order
_atom_site_calc_flag
_atom_site_refinement_flags_posn
_atom_site_refinement_flags_adp
_atom_site_refinement_flags_occupancy
_atom_site_disorder_assembly
_atom_site_disorder_group
C1 C 0.16893(19) 0.1185(2) -0.1412(2) 0.0621(7) Uani 1 1 d . . . . .
H1A H 0.1096 0.1581 -0.1237 0.093 Uiso 1 1 calc R U . . .
H1B H 0.1477 0.0427 -0.1674 0.093 Uiso 1 1 calc R U . . .
H1C H 0.1887 0.1541 -0.2181 0.093 Uiso 1 1 calc R U . . .
C2 C 0.29219(16) 0.22255(19) 0.0454(2) 0.0433(6) Uani 1 1 d . . . . .
C3 C 0.25064(18) 0.3238(2) -0.0134(2) 0.0510(6) Uani 1 1 d . . . . .
H3A H 0.1961 0.3258 -0.1010 0.061 Uiso 1 1 calc R U . . .
C4 C 0.28995(18) 0.4233(2) 0.0578(3) 0.0572(7) Uani 1 1 d . . . . .
H4 H 0.2614 0.4912 0.0171 0.069 Uiso 1 1 calc R U . . .
C5 C 0.37000(17) 0.4221(2) 0.1868(3) 0.0516(6) Uani 1 1 d . . . . .
H5 H 0.3953 0.4890 0.2334 0.062 Uiso 1 1 calc R U . . .
C6 C 0.41391(15) 0.32053(18) 0.2488(2) 0.0398(5) Uani 1 1 d . . . . .
C7 C 0.37559(16) 0.22008(18) 0.1770(2) 0.0403(5) Uani 1 1 d . . . . .
C8 C 0.49905(17) 0.32059(19) 0.3860(2) 0.0444(5) Uani 1 1 d . . . . .
H8 H 0.5219 0.3885 0.4315 0.053 Uiso 1 1 calc R U . . .
C9 C 0.62933(15) 0.23146(18) 0.5774(2) 0.0384(5) Uani 1 1 d . . . . .
C10 C 0.64999(16) 0.13241(17) 0.6564(2) 0.0410(5) Uani 1 1 d . . . . .
H10 H 0.6057 0.0707 0.6239 0.049 Uiso 1 1 calc R U . . .
C11 C 0.73474(16) 0.12439(17) 0.7818(2) 0.0410(5) Uani 1 1 d . . . . .
H11 H 0.7470 0.0576 0.8329 0.049 Uiso 1 1 calc R U . . .
C12 C 0.80212(15) 0.21580(18) 0.8323(2) 0.0395(5) Uani 1 1 d . . . . .
C13 C 0.78036(18) 0.31539(19) 0.7548(2) 0.0483(6) Uani 1 1 d . . . . .
H13 H 0.8236 0.3776 0.7888 0.058 Uiso 1 1 calc R U . . .
C14 C 0.69560(18) 0.32356(19) 0.6282(2) 0.0472(6) Uani 1 1 d . . . . .
H14 H 0.6830 0.3904 0.5773 0.057 Uiso 1 1 calc R U . . .
C15 C 0.89851(16) 0.2071(2) 0.9624(2) 0.0456(6) Uani 1 1 d . . . . .
C16 C 0.9427(2) 0.3090(2) 1.0525(3) 0.0633(7) Uani 1 1 d . . . . .
H16A H 0.9655 0.2887 1.1525 0.095 Uiso 1 1 calc R U . . .
H16B H 0.8872 0.3651 1.0360 0.095 Uiso 1 1 calc R U . . .
H16C H 1.0034 0.3379 1.0264 0.095 Uiso 1 1 calc R U . . .
N1 N 0.54369(13) 0.23024(15) 0.44645(17) 0.0422(5) Uani 1 1 d . . . . .
N2 N 0.94108(15) 0.10979(17) 0.98800(18) 0.0518(6) Uani 1 1 d . . . . .
O1 O 0.25934(12) 0.11947(13) -0.01420(16) 0.0570(5) Uani 1 1 d . . . . .
O2 O 0.41605(13) 0.11876(12) 0.23013(16) 0.0547(5) Uani 1 1 d . . . . .
H2 H 0.4618 0.1271 0.3086 0.082 Uiso 1 1 calc R U . . .
O3 O 1.03123(13) 0.10724(16) 1.11399(17) 0.0674(6) Uani 1 1 d . . . . .
H3 H 1.0612 0.0462 1.1206 0.101 Uiso 1 1 calc R U . . .

loop_
_atom_site_aniso_label
_atom_site_aniso_U_11
_atom_site_aniso_U_22
_atom_site_aniso_U_33
_atom_site_aniso_U_23
_atom_site_aniso_U_13
_atom_site_aniso_U_12
C1 0.0472(14) 0.0813(19) 0.0473(13) -0.0109(12) -0.0018(11) 0.0041(12)
C2 0.0387(11) 0.0507(14) 0.0393(11) 0.0056(10) 0.0095(9) 0.0080(10)
C3 0.0433(12) 0.0629(17) 0.0448(12) 0.0161(11) 0.0104(10) 0.0104(11)
C4 0.0514(13) 0.0535(16) 0.0659(14) 0.0273(13) 0.0165(12) 0.0128(11)
C5 0.0469(12) 0.0417(14) 0.0664(14) 0.0063(11) 0.0175(11) 0.0004(10)
C6 0.0373(11) 0.0391(12) 0.0434(11) 0.0063(9) 0.0128(9) 0.0034(9)
C7 0.0377(10) 0.0424(13) 0.0398(11) 0.0080(9) 0.0100(9) 0.0067(9)
C8 0.0387(11) 0.0451(13) 0.0488(12) -0.0029(10) 0.0120(10) -0.0015(10)
C9 0.0338(10) 0.0449(13) 0.0353(10) -0.0019(9) 0.0086(8) -0.0005(9)
C10 0.0380(11) 0.0421(13) 0.0416(11) -0.0015(9) 0.0102(9) -0.0024(9)
C11 0.0398(11) 0.0417(13) 0.0408(11) 0.0053(9) 0.0112(9) 0.0049(9)
C12 0.0349(10) 0.0465(13) 0.0366(10) -0.0033(9) 0.0101(9) 0.0047(9)
C13 0.0497(13) 0.0435(13) 0.0459(12) -0.0042(10) 0.0056(10) -0.0045(10)
C14 0.0499(12) 0.0416(13) 0.0451(12) 0.0051(10) 0.0067(10) 0.0007(10)
C15 0.0408(12) 0.0549(15) 0.0397(11) -0.0016(10) 0.0101(9) 0.0033(10)
C16 0.0576(14) 0.0640(17) 0.0546(14) -0.0092(12) -0.0038(12) -0.0013(12)
N1 0.0385(9) 0.0482(12) 0.0377(9) 0.0025(8) 0.0080(8) -0.0011(8)
N2 0.0426(10) 0.0622(14) 0.0435(10) -0.0005(9) 0.0020(8) 0.0118(9)
O1 0.0546(10) 0.0569(11) 0.0467(9) -0.0050(7) -0.0045(8) 0.0065(7)
O2 0.0575(10) 0.0391(9) 0.0527(9) 0.0048(7) -0.0064(8) 0.0081(7)
O3 0.0501(10) 0.0802(14) 0.0549(10) 0.0007(9) -0.0101(8) 0.0202(8)

loop_
_atom_type_symbol
_atom_type_description
_atom_type_scat_dispersion_real
_atom_type_scat_dispersion_imag
_atom_type_scat_source
C C 0.0033 0.0016 'International Tables Vol C Tables 4.2.6.8 and 6.1.1.4'
H H 0.0000 0.0000 'International Tables Vol C Tables 4.2.6.8 and 6.1.1.4'
N N 0.0061 0.0033 'International Tables Vol C Tables 4.2.6.8 and 6.1.1.4'
O O 0.0106 0.0060 'International Tables Vol C Tables 4.2.6.8 and 6.1.1.4'

loop_
_geom_angle_atom_site_label_1
_geom_angle_atom_site_label_2
_geom_angle_atom_site_label_3
_geom_angle
_geom_angle_site_symmetry_1
_geom_angle_site_symmetry_3
O1 C1 H1A 109.5 . .
O1 C1 H1B 109.5 . .
H1A C1 H1B 109.5 . .
O1 C1 H1C 109.5 . .
H1A C1 H1C 109.5 . .
H1B C1 H1C 109.5 . .
O1 C2 C3 125.46(19) . .
O1 C2 C7 114.92(18) . .
C3 C2 C7 119.6(2) . .
C2 C3 C4 120.3(2) . .
C2 C3 H3A 119.8 . .
C4 C3 H3A 119.8 . .
C5 C4 C3 120.7(2) . .
C5 C4 H4 119.7 . .
C3 C4 H4 119.7 . .
C4 C5 C6 120.2(2) . .
C4 C5 H5 119.9 . .
C6 C5 H5 119.9 . .
C5 C6 C7 119.42(19) . .
C5 C6 C8 119.6(2) . .
C7 C6 C8 120.99(18) . .
O2 C7 C6 122.38(18) . .
O2 C7 C2 117.90(19) . .
C6 C7 C2 119.71(18) . .
N1 C8 C6 122.3(2) . .
N1 C8 H8 118.9 . .
C6 C8 H8 118.9 . .
C14 C9 C10 118.74(18) . .
C14 C9 N1 124.04(19) . .
C10 C9 N1 117.19(18) . .
C11 C10 C9 121.20(19) . .
C11 C10 H10 119.4 . .
C9 C10 H10 119.4 . .
C10 C11 C12 120.36(19) . .
C10 C11 H11 119.8 . .
C12 C11 H11 119.8 . .
C11 C12 C13 118.47(18) . .
C11 C12 C15 121.3(2) . .
C13 C12 C15 120.12(19) . .
C14 C13 C12 121.3(2) . .
C14 C13 H13 119.3 . .
C12 C13 H13 119.3 . .
C13 C14 C9 119.9(2) . .
C13 C14 H14 120.1 . .
C9 C14 H14 120.1 . .
N2 C15 C12 115.51(19) . .
N2 C15 C16 123.7(2) . .
C12 C15 C16 120.7(2) . .
C15 C16 H16A 109.5 . .
C15 C16 H16B 109.5 . .
H16A C16 H16B 109.5 . .
C15 C16 H16C 109.5 . .
H16A C16 H16C 109.5 . .
H16B C16 H16C 109.5 . .
C8 N1 C9 121.83(19) . .
C15 N2 O3 112.49(18) . .
C2 O1 C1 116.30(17) . .
C7 O2 H2 109.5 . .
N2 O3 H3 109.5 . .

loop_
_geom_bond_atom_site_label_1
_geom_bond_atom_site_label_2
_geom_bond_distance
_geom_bond_site_symmetry_2
C1 O1 1.425(3) .
C1 H1A 0.9600 .
C1 H1B 0.9600 .
C1 H1C 0.9600 .
C2 O1 1.375(3) .
C2 C3 1.379(3) .
C2 C7 1.406(3) .
C3 C4 1.395(4) .
C3 H3A 0.9300 .
C4 C5 1.368(3) .
C4 H4 0.9300 .
C5 C6 1.400(3) .
C5 H5 0.9300 .
C6 C7 1.404(3) .
C6 C8 1.455(3) .
C7 O2 1.360(3) .
C8 N1 1.283(3) .
C8 H8 0.9300 .
C9 C14 1.393(3) .
C9 C10 1.395(3) .
C9 N1 1.417(3) .
C10 C11 1.378(3) .
C10 H10 0.9300 .
C11 C12 1.393(3) .
C11 H11 0.9300 .
C12 C13 1.393(3) .
C12 C15 1.491(3) .
C13 C14 1.386(3) .
C13 H13 0.9300 .
C14 H14 0.9300 .
C15 N2 1.280(3) .
C15 C16 1.512(3) .
C16 H16A 0.9600 .
C16 H16B 0.9600 .
C16 H16C 0.9600 .
N2 O3 1.417(2) .
O2 H2 0.8200 .
O3 H3 0.8200 .
